data_7129374
loop_
_publ_author_name
'Budy, Hendrik'
'Prey, Sven E.'
'Buch, Christoph D.'
'Bolte, Michael'
'Lerner, Hans-Wolfram'
'Wagner, Matthias'

_publ_section_title
;
 Nucleophilic borylation of fluorobenzenes with reduced arylboranes
;
_journal_name_full 'Chemical Communications'
_journal_paper_doi 10.1039/D1CC06225E
_journal_year 2021
_chemical_formula_moiety 'C33 H38 B2 F2 N Na O2'
_chemical_formula_sum 'C33 H38 B2 F2 N Na O2'
_chemical_formula_weight 563.25
_space_group_crystal_system monoclinic
_space_group_IT_number 14
_space_group_name_Hall '-P 2ybc'
_space_group_name_H-M_alt 'P 1 21/c 1'
_atom_sites_solution_hydrogens geom
_atom_sites_solution_primary direct
_audit_creation_method SHELXL-2018/3
_audit_update_record
;
2021-11-02 deposited with the CCDC.	2021-11-29 downloaded from the CCDC.
;
_cell_angle_alpha 90
_cell_angle_beta 96.886(5)
_cell_angle_gamma 90
_cell_formula_units_Z 4
_cell_length_a 17.3110(11)
_cell_length_b 9.3726(5)
_cell_length_c 18.6925(11)
_cell_measurement_reflns_used 12823
_cell_measurement_temperature 173(2)
_cell_measurement_theta_max 25.97
_cell_measurement_theta_min 3.4
_cell_volume 3011.0(3)
_computing_cell_refinement 'X-Area (Stoe & Cie, 2001)'
_computing_data_collection 'X-Area (Stoe & Cie, 2001)'
_computing_data_reduction 'X-Area (Stoe & Cie, 2001)'
_computing_molecular_graphics 'XP in SHELXTL-Plus (Sheldrick, 2008)'
_computing_publication_material SHELXL
_computing_structure_refinement 'SHELXL (Sheldrick, 2008)'
_computing_structure_solution 'SHELXS (Sheldrick, 2008)'
_diffrn_ambient_temperature 173(2)
_diffrn_measured_fraction_theta_full 0.995
_diffrn_measured_fraction_theta_max 0.985
_diffrn_measurement_device_type 'STOE IPDS II two-circle-diffractometer'
_diffrn_measurement_method \w
_diffrn_radiation_type MoK\a
_diffrn_radiation_wavelength 0.71073
_diffrn_reflns_av_R_equivalents 0.0726
_diffrn_reflns_av_unetI/netI 0.0805
_diffrn_reflns_Laue_measured_fraction_full 0.995
_diffrn_reflns_Laue_measured_fraction_max 0.985
_diffrn_reflns_limit_h_max 21
_diffrn_reflns_limit_h_min -21
_diffrn_reflns_limit_k_max 11
_diffrn_reflns_limit_k_min -11
_diffrn_reflns_limit_l_max 22
_diffrn_reflns_limit_l_min -19
_diffrn_reflns_number 12823
_diffrn_reflns_point_group_measured_fraction_full 0.995
_diffrn_reflns_point_group_measured_fraction_max 0.985
_diffrn_reflns_theta_full 25.000
_diffrn_reflns_theta_max 25.663
_diffrn_reflns_theta_min 3.402
_diffrn_source 'Genix 3D I\mS microfocus X-ray source'
_exptl_absorpt_coefficient_mu 0.096
_exptl_absorpt_correction_T_max 1.000
_exptl_absorpt_correction_T_min 0.643
_exptl_absorpt_correction_type multi-scan
_exptl_absorpt_process_details 'X-Area (Stoe & Cie, 2001)'
_exptl_crystal_colour colourless
_exptl_crystal_density_diffrn 1.243
_exptl_crystal_description plate
_exptl_crystal_F_000 1192
_exptl_crystal_size_max 0.180
_exptl_crystal_size_mid 0.160
_exptl_crystal_size_min 0.040
_refine_diff_density_max 0.313
_refine_diff_density_min -0.313
_refine_diff_density_rms 0.069
_refine_ls_extinction_method none
_refine_ls_goodness_of_fit_ref 1.381
_refine_ls_hydrogen_treatment constr
_refine_ls_matrix_type full
_refine_ls_number_parameters 370
_refine_ls_number_reflns 5611
_refine_ls_number_restraints 0
_refine_ls_restrained_S_all 1.381
_refine_ls_R_factor_all 0.1738
_refine_ls_R_factor_gt 0.1304
_refine_ls_shift/su_max 0.000
_refine_ls_shift/su_mean 0.000
_refine_ls_structure_factor_coef Fsqd
_refine_ls_weighting_details 'w=1/[\s^2^(Fo^2^)+11.2715P] where P=(Fo^2^+2Fc^2^)/3'
_refine_ls_weighting_scheme calc
_refine_ls_wR_factor_gt 0.2191
_refine_ls_wR_factor_ref 0.2353
_reflns_Friedel_coverage 0.000
_reflns_number_gt 4100
_reflns_number_total 5611
_reflns_threshold_expression 'I > 2\s(I)'
_cod_data_source_file d1cc06225e2.cif
_cod_data_source_block wa3160
_cod_original_sg_symbol_H-M 'P 21/c'
_cod_database_code 7129374
_shelx_shelxl_version_number 2018/3
_shelx_space_group_comment
; 
The symmetry employed for this shelxl refinement is uniquely defined 
by the following loop, which should always be used as a source of 
symmetry information in preference to the above space-group names. 
They are only intended as comments. 
;
_shelx_estimated_absorpt_t_min 0.983
_shelx_estimated_absorpt_t_max 0.996

loop_
_space_group_symop_operation_xyz
'x, y, z'
'-x, y+1/2, -z+1/2'
'-x, -y, -z'
'x, -y-1/2, z-1/2'

loop_
_atom_site_label
_atom_site_type_symbol
_atom_site_fract_x
_atom_site_fract_y
_atom_site_fract_z
_atom_site_U_iso_or_equiv
_atom_site_adp_type
_atom_site_occupancy
_atom_site_site_symmetry_order
_atom_site_calc_flag
_atom_site_refinement_flags_posn
_atom_site_refinement_flags_adp
_atom_site_refinement_flags_occupancy
_atom_site_disorder_assembly
_atom_site_disorder_group
Na1 Na 0.21748(15) 0.6537(3) 0.75408(13) 0.0429(7) Uani 1 1 d . . . . .
B2 B 0.3517(4) 0.7145(7) 0.3801(3) 0.0257(14) Uani 1 1 d . . . . .
B1 B 0.2407(4) 0.9540(6) 0.4128(3) 0.0236(13) Uani 1 1 d . . . . .
F1 F 0.2857(2) 0.8101(4) 0.67530(18) 0.0469(10) Uani 1 1 d . . . . .
F2 F 0.3977(2) 1.2380(4) 0.60600(19) 0.0466(10) Uani 1 1 d . . . . .
C2 C 0.3613(3) 0.8728(6) 0.3469(3) 0.0225(11) Uani 1 1 d . . . . .
C1 C 0.3090(3) 0.9839(5) 0.3609(3) 0.0211(11) Uani 1 1 d . . . . .
C6 C 0.3184(3) 1.1169(6) 0.3288(3) 0.0317(13) Uani 1 1 d . . . . .
H6 H 0.284286 1.192395 0.338019 0.038 Uiso 1 1 calc R U . . .
C5 C 0.3752(4) 1.1429(7) 0.2844(3) 0.0380(16) Uani 1 1 d . . . . .
H5 H 0.378971 1.234012 0.262787 0.046 Uiso 1 1 calc R U . . .
C4 C 0.4262(4) 1.0358(8) 0.2717(3) 0.0424(17) Uani 1 1 d . . . . .
H4 H 0.466291 1.052627 0.242226 0.051 Uiso 1 1 calc R U . . .
C3 C 0.4183(3) 0.9029(7) 0.3026(3) 0.0331(14) Uani 1 1 d . . . . .
H3 H 0.453398 0.829180 0.293199 0.040 Uiso 1 1 calc R U . . .
C17 C 0.4000(4) 0.5921(7) 0.3438(3) 0.0401(16) Uani 1 1 d . . . . .
H17A H 0.391504 0.499905 0.366358 0.060 Uiso 1 1 calc R U . . .
H17B H 0.382120 0.586668 0.292086 0.060 Uiso 1 1 calc R U . . .
H17C H 0.455545 0.615384 0.350884 0.060 Uiso 1 1 calc R U . . .
C12 C 0.2598(3) 0.6800(5) 0.3816(3) 0.0213(11) Uani 1 1 d . . . . .
C11 C 0.2090(3) 0.7899(6) 0.3992(3) 0.0204(11) Uani 1 1 d . . . . .
C16 C 0.1311(3) 0.7527(6) 0.4021(3) 0.0331(14) Uani 1 1 d . . . . .
H16 H 0.096211 0.824625 0.414065 0.040 Uiso 1 1 calc R U . . .
C15 C 0.1025(4) 0.6167(7) 0.3886(4) 0.0460(17) Uani 1 1 d . . . . .
H15 H 0.049468 0.596153 0.392454 0.055 Uiso 1 1 calc R U . . .
C14 C 0.1513(4) 0.5109(7) 0.3693(4) 0.0409(16) Uani 1 1 d . . . . .
H14 H 0.132165 0.417370 0.358491 0.049 Uiso 1 1 calc R U . . .
C13 C 0.2288(3) 0.5440(6) 0.3661(3) 0.0336(14) Uani 1 1 d . . . . .
H13 H 0.262433 0.471101 0.352803 0.040 Uiso 1 1 calc R U . . .
C7 C 0.1688(3) 1.0703(6) 0.3995(3) 0.0342(14) Uani 1 1 d . . . . .
H7A H 0.129554 1.048235 0.431498 0.051 Uiso 1 1 calc R U . . .
H7B H 0.189066 1.166736 0.409726 0.051 Uiso 1 1 calc R U . . .
H7C H 0.145045 1.065075 0.349221 0.051 Uiso 1 1 calc R U . . .
N31 N 0.3927(2) 0.7132(4) 0.4657(2) 0.0229(10) Uani 1 1 d . . . . .
C32 C 0.3757(3) 0.6055(6) 0.5094(3) 0.0286(13) Uani 1 1 d . . . . .
H32 H 0.338399 0.536044 0.491274 0.034 Uiso 1 1 calc R U . . .
C33 C 0.4105(3) 0.5935(6) 0.5789(3) 0.0365(15) Uani 1 1 d . . . . .
H33 H 0.397588 0.516466 0.608258 0.044 Uiso 1 1 calc R U . . .
C34 C 0.4646(3) 0.6940(6) 0.6059(3) 0.0302(13) Uani 1 1 d . . . . .
H34 H 0.488973 0.688107 0.654112 0.036 Uiso 1 1 calc R U . . .
C35 C 0.4825(3) 0.8029(6) 0.5613(3) 0.0296(13) Uani 1 1 d . . . . .
H35 H 0.519652 0.873339 0.578261 0.036 Uiso 1 1 calc R U . . .
C36 C 0.4458(3) 0.8088(6) 0.4916(3) 0.0279(13) Uani 1 1 d . . . . .
H36 H 0.458817 0.883679 0.461007 0.033 Uiso 1 1 calc R U . . .
C21 C 0.2786(3) 0.9757(5) 0.4978(3) 0.0203(11) Uani 1 1 d . . . . .
C22 C 0.2655(3) 0.8823(6) 0.5528(3) 0.0243(12) Uani 1 1 d . . . . .
H22 H 0.234508 0.799680 0.542085 0.029 Uiso 1 1 calc R U . . .
C23 C 0.2971(3) 0.9084(6) 0.6225(3) 0.0291(13) Uani 1 1 d . . . . .
C24 C 0.3418(4) 1.0262(6) 0.6434(3) 0.0331(14) Uani 1 1 d . . . . .
H24 H 0.363273 1.042086 0.691897 0.040 Uiso 1 1 calc R U . . .
C25 C 0.3530(3) 1.1185(6) 0.5889(3) 0.0297(13) Uani 1 1 d . . . . .
C26 C 0.3235(3) 1.0973(6) 0.5183(3) 0.0283(13) Uani 1 1 d . . . . .
H26 H 0.333451 1.165452 0.482923 0.034 Uiso 1 1 calc R U . . .
O41 O 0.1864(3) 0.4620(5) 0.6745(3) 0.0492(12) Uani 1 1 d . . . . .
C42 C 0.2072(6) 0.4699(9) 0.6050(5) 0.077(3) Uani 1 1 d . . . . .
H42A H 0.261885 0.439458 0.604640 0.092 Uiso 1 1 calc R U . . .
H42B H 0.202017 0.569246 0.586993 0.092 Uiso 1 1 calc R U . . .
C43 C 0.1546(7) 0.3747(8) 0.5585(5) 0.086(3) Uani 1 1 d . . . . .
H43A H 0.180077 0.338077 0.517573 0.103 Uiso 1 1 calc R U . . .
H43B H 0.105858 0.424323 0.539751 0.103 Uiso 1 1 calc R U . . .
C44 C 0.1393(5) 0.2576(8) 0.6089(4) 0.059(2) Uani 1 1 d . . . . .
H44A H 0.083717 0.230250 0.602229 0.071 Uiso 1 1 calc R U . . .
H44B H 0.171195 0.172620 0.600990 0.071 Uiso 1 1 calc R U . . .
C45 C 0.1616(7) 0.3178(9) 0.6819(5) 0.086(3) Uani 1 1 d . . . . .
H45A H 0.116551 0.314988 0.709888 0.103 Uiso 1 1 calc R U . . .
H45B H 0.204253 0.260850 0.707865 0.103 Uiso 1 1 calc R U . . .
O51 O 0.1074(3) 0.7644(5) 0.7001(3) 0.0545(13) Uani 1 1 d . . . . .
C52 C 0.0384(4) 0.6925(8) 0.6706(5) 0.064(2) Uani 1 1 d . . . . .
H52A H -0.005624 0.716881 0.697533 0.077 Uiso 1 1 calc R U . . .
H52B H 0.046091 0.587798 0.672093 0.077 Uiso 1 1 calc R U . . .
C53 C 0.0234(4) 0.7444(8) 0.5939(5) 0.061(2) Uani 1 1 d . . . . .
H53A H -0.032961 0.745556 0.576879 0.073 Uiso 1 1 calc R U . . .
H53B H 0.050301 0.683591 0.561286 0.073 Uiso 1 1 calc R U . . .
C54 C 0.0573(4) 0.8965(8) 0.5981(4) 0.0510(18) Uani 1 1 d . . . . .
H54A H 0.095442 0.909274 0.563154 0.061 Uiso 1 1 calc R U . . .
H54B H 0.015546 0.968627 0.588253 0.061 Uiso 1 1 calc R U . . .
C55 C 0.0963(4) 0.9083(7) 0.6748(4) 0.0541(19) Uani 1 1 d . . . . .
H55A H 0.146874 0.958125 0.676209 0.065 Uiso 1 1 calc R U . . .
H55B H 0.062922 0.961664 0.704984 0.065 Uiso 1 1 calc R U . . .

loop_
_atom_site_aniso_label
_atom_site_aniso_U_11
_atom_site_aniso_U_22
_atom_site_aniso_U_33
_atom_site_aniso_U_23
_atom_site_aniso_U_13
_atom_site_aniso_U_12
Na1 0.0569(16) 0.0373(14) 0.0303(13) 0.0013(11) -0.0118(11) -0.0030(12)
B2 0.026(3) 0.025(3) 0.026(3) -0.001(3) 0.002(3) 0.003(3)
B1 0.024(3) 0.021(3) 0.025(3) 0.002(3) 0.001(3) 0.004(3)
F1 0.070(3) 0.042(2) 0.0279(19) 0.0122(16) 0.0028(18) -0.0165(19)
F2 0.071(3) 0.0287(19) 0.038(2) -0.0074(16) -0.0033(18) -0.0189(18)
C2 0.021(3) 0.032(3) 0.014(3) -0.005(2) -0.001(2) -0.003(2)
C1 0.027(3) 0.020(3) 0.015(3) -0.002(2) -0.004(2) -0.007(2)
C6 0.042(3) 0.029(3) 0.022(3) 0.003(2) -0.005(2) -0.009(3)
C5 0.056(4) 0.039(4) 0.017(3) 0.009(3) -0.003(3) -0.021(3)
C4 0.041(4) 0.073(5) 0.014(3) 0.002(3) 0.007(3) -0.029(4)
C3 0.028(3) 0.047(4) 0.024(3) -0.003(3) 0.004(2) -0.005(3)
C17 0.039(4) 0.040(4) 0.040(4) -0.015(3) 0.002(3) 0.012(3)
C12 0.021(3) 0.022(3) 0.019(3) 0.002(2) -0.005(2) -0.002(2)
C11 0.020(3) 0.026(3) 0.016(3) 0.002(2) 0.001(2) 0.000(2)
C16 0.029(3) 0.031(3) 0.038(4) -0.001(3) 0.002(3) -0.002(3)
C15 0.029(3) 0.052(4) 0.056(4) 0.012(4) -0.003(3) -0.017(3)
C14 0.041(4) 0.028(3) 0.050(4) 0.000(3) -0.010(3) -0.014(3)
C13 0.033(3) 0.019(3) 0.046(4) 0.002(3) -0.007(3) 0.003(3)
C7 0.038(3) 0.031(3) 0.032(3) -0.002(3) -0.003(3) 0.013(3)
N31 0.025(2) 0.019(2) 0.025(2) -0.0001(19) 0.0025(19) 0.0042(19)
C32 0.027(3) 0.020(3) 0.037(3) 0.000(2) -0.005(2) -0.003(2)
C33 0.036(3) 0.030(3) 0.041(4) 0.016(3) -0.006(3) -0.002(3)
C34 0.028(3) 0.030(3) 0.030(3) 0.006(3) -0.006(2) 0.003(3)
C35 0.031(3) 0.026(3) 0.031(3) 0.001(2) -0.002(2) -0.008(2)
C36 0.031(3) 0.020(3) 0.032(3) 0.003(2) 0.000(2) -0.003(2)
C21 0.023(3) 0.017(2) 0.023(3) -0.005(2) 0.008(2) 0.006(2)
C22 0.023(3) 0.019(3) 0.032(3) -0.006(2) 0.007(2) -0.005(2)
C23 0.039(3) 0.024(3) 0.025(3) 0.003(2) 0.008(3) 0.000(3)
C24 0.045(4) 0.034(3) 0.019(3) -0.009(3) -0.004(2) -0.001(3)
C25 0.041(3) 0.014(3) 0.033(3) -0.001(2) -0.002(3) -0.002(2)
C26 0.035(3) 0.021(3) 0.030(3) -0.001(2) 0.010(3) 0.004(2)
O41 0.067(3) 0.035(2) 0.043(3) -0.004(2) -0.005(2) -0.006(2)
C42 0.098(7) 0.058(5) 0.084(7) -0.008(5) 0.050(6) -0.027(5)
C43 0.167(10) 0.041(5) 0.046(5) -0.011(4) 0.000(6) 0.003(6)
C44 0.058(5) 0.043(4) 0.072(6) -0.010(4) -0.010(4) -0.007(4)
C45 0.154(10) 0.050(5) 0.048(5) 0.005(4) -0.005(5) -0.029(6)
O51 0.052(3) 0.050(3) 0.057(3) 0.009(3) -0.011(2) -0.005(2)
C52 0.039(4) 0.051(5) 0.101(7) 0.011(5) 0.004(4) -0.014(4)
C53 0.046(4) 0.057(5) 0.075(6) -0.013(4) -0.009(4) 0.004(4)
C54 0.038(4) 0.055(4) 0.059(5) 0.003(4) 0.003(3) 0.008(3)
C55 0.057(5) 0.036(4) 0.067(5) 0.005(4) -0.003(4) 0.005(3)

loop_
_atom_type_symbol
_atom_type_description
_atom_type_scat_dispersion_real
_atom_type_scat_dispersion_imag
_atom_type_scat_source
C C 0.0033 0.0016 'International Tables Vol C Tables 4.2.6.8 and 6.1.1.4'
H H 0.0000 0.0000 'International Tables Vol C Tables 4.2.6.8 and 6.1.1.4'
B B 0.0013 0.0007 'International Tables Vol C Tables 4.2.6.8 and 6.1.1.4'
F F 0.0171 0.0103 'International Tables Vol C Tables 4.2.6.8 and 6.1.1.4'
N N 0.0061 0.0033 'International Tables Vol C Tables 4.2.6.8 and 6.1.1.4'
Na Na 0.0362 0.0249 'International Tables Vol C Tables 4.2.6.8 and 6.1.1.4'
O O 0.0106 0.0060 'International Tables Vol C Tables 4.2.6.8 and 6.1.1.4'

loop_
_geom_angle_atom_site_label_1
_geom_angle_atom_site_label_2
_geom_angle_atom_site_label_3
_geom_angle
_geom_angle_site_symmetry_1
_geom_angle_site_symmetry_3
_geom_angle_publ_flag
O51 Na1 O41 87.28(19) . . ?
O51 Na1 F1 84.31(18) . . ?
O41 Na1 F1 99.50(17) . . ?
O51 Na1 C1 156.5(2) . 4_576 ?
O41 Na1 C1 99.83(18) . 4_576 ?
F1 Na1 C1 116.12(17) . 4_576 ?
O51 Na1 C11 101.80(19) . 4_576 ?
O41 Na1 C11 136.55(19) . 4_576 ?
F1 Na1 C11 123.49(16) . 4_576 ?
C1 Na1 C11 57.93(16) 4_576 4_576 ?
O51 Na1 C12 103.63(19) . 4_576 ?
O41 Na1 C12 162.99(19) . 4_576 ?
F1 Na1 C12 94.61(16) . 4_576 ?
C1 Na1 C12 65.13(15) 4_576 4_576 ?
C11 Na1 C12 29.00(15) 4_576 4_576 ?
O51 Na1 C2 156.9(2) . 4_576 ?
O41 Na1 C2 115.58(19) . 4_576 ?
F1 Na1 C2 88.29(16) . 4_576 ?
C1 Na1 C2 29.37(15) 4_576 4_576 ?
C11 Na1 C2 64.58(15) 4_576 4_576 ?
C12 Na1 C2 55.12(15) 4_576 4_576 ?
O51 Na1 B1 124.8(2) . 4_576 ?
O41 Na1 B1 110.39(18) . 4_576 ?
F1 Na1 B1 137.95(17) . 4_576 ?
C1 Na1 B1 31.76(16) 4_576 4_576 ?
C11 Na1 B1 31.71(16) 4_576 4_576 ?
C12 Na1 B1 52.66(16) 4_576 4_576 ?
C2 Na1 B1 52.58(16) 4_576 4_576 ?
C17 B2 C2 114.0(5) . . ?
C17 B2 C12 115.0(5) . . ?
C2 B2 C12 109.4(4) . . ?
C17 B2 N31 102.4(4) . . ?
C2 B2 N31 108.8(4) . . ?
C12 B2 N31 106.6(4) . . ?
C1 B1 C11 108.7(4) . . ?
C1 B1 C7 112.4(5) . . ?
C11 B1 C7 111.3(4) . . ?
C1 B1 C21 108.4(4) . . ?
C11 B1 C21 110.5(4) . . ?
C7 B1 C21 105.6(4) . . ?
C1 B1 Na1 60.8(3) . 4_575 ?
C11 B1 Na1 63.0(3) . 4_575 ?
C7 B1 Na1 93.5(3) . 4_575 ?
C21 B1 Na1 160.8(4) . 4_575 ?
C23 F1 Na1 159.9(4) . . ?
C3 C2 C1 118.3(5) . . ?
C3 C2 B2 121.6(5) . . ?
C1 C2 B2 120.1(4) . . ?
C3 C2 Na1 106.5(3) . 4_575 ?
C1 C2 Na1 69.5(3) . 4_575 ?
B2 C2 Na1 91.8(3) . 4_575 ?
C6 C1 C2 117.6(5) . . ?
C6 C1 B1 122.2(5) . . ?
C2 C1 B1 120.2(4) . . ?
C6 C1 Na1 101.2(3) . 4_575 ?
C2 C1 Na1 81.1(3) . 4_575 ?
B1 C1 Na1 87.4(3) . 4_575 ?
C5 C6 C1 122.8(6) . . ?
C5 C6 H6 118.6 . . ?
C1 C6 H6 118.6 . . ?
C4 C5 C6 119.4(6) . . ?
C4 C5 H5 120.3 . . ?
C6 C5 H5 120.3 . . ?
C5 C4 C3 119.1(5) . . ?
C5 C4 H4 120.4 . . ?
C3 C4 H4 120.4 . . ?
C4 C3 C2 122.8(6) . . ?
C4 C3 H3 118.6 . . ?
C2 C3 H3 118.6 . . ?
B2 C17 H17A 109.5 . . ?
B2 C17 H17B 109.5 . . ?
H17A C17 H17B 109.5 . . ?
B2 C17 H17C 109.5 . . ?
H17A C17 H17C 109.5 . . ?
H17B C17 H17C 109.5 . . ?
C13 C12 C11 118.5(5) . . ?
C13 C12 B2 121.9(5) . . ?
C11 C12 B2 119.6(4) . . ?
C13 C12 Na1 105.6(4) . 4_575 ?
C11 C12 Na1 72.2(3) . 4_575 ?
B2 C12 Na1 91.7(3) . 4_575 ?
C16 C11 C12 117.0(5) . . ?
C16 C11 B1 122.2(5) . . ?
C12 C11 B1 120.7(4) . . ?
C16 C11 Na1 104.4(3) . 4_575 ?
C12 C11 Na1 78.8(3) . 4_575 ?
B1 C11 Na1 85.2(3) . 4_575 ?
C15 C16 C11 123.3(6) . . ?
C15 C16 H16 118.3 . . ?
C11 C16 H16 118.3 . . ?
C14 C15 C16 119.7(6) . . ?
C14 C15 H15 120.1 . . ?
C16 C15 H15 120.1 . . ?
C15 C14 C13 118.5(6) . . ?
C15 C14 H14 120.8 . . ?
C13 C14 H14 120.8 . . ?
C14 C13 C12 122.9(6) . . ?
C14 C13 H13 118.5 . . ?
C12 C13 H13 118.5 . . ?
B1 C7 H7A 109.5 . . ?
B1 C7 H7B 109.5 . . ?
H7A C7 H7B 109.5 . . ?
B1 C7 H7C 109.5 . . ?
H7A C7 H7C 109.5 . . ?
H7B C7 H7C 109.5 . . ?
C36 N31 C32 118.2(5) . . ?
C36 N31 B2 122.6(4) . . ?
C32 N31 B2 119.0(4) . . ?
N31 C32 C33 122.0(5) . . ?
N31 C32 H32 119.0 . . ?
C33 C32 H32 119.0 . . ?
C32 C33 C34 119.5(5) . . ?
C32 C33 H33 120.2 . . ?
C34 C33 H33 120.2 . . ?
C35 C34 C33 118.4(5) . . ?
C35 C34 H34 120.8 . . ?
C33 C34 H34 120.8 . . ?
C34 C35 C36 119.3(5) . . ?
C34 C35 H35 120.3 . . ?
C36 C35 H35 120.3 . . ?
N31 C36 C35 122.4(5) . . ?
N31 C36 H36 118.8 . . ?
C35 C36 H36 118.8 . . ?
C22 C21 C26 116.2(5) . . ?
C22 C21 B1 123.5(5) . . ?
C26 C21 B1 120.2(5) . . ?
C23 C22 C21 120.6(5) . . ?
C23 C22 H22 119.7 . . ?
C21 C22 H22 119.7 . . ?
C22 C23 C24 123.9(5) . . ?
C22 C23 F1 119.0(5) . . ?
C24 C23 F1 117.2(5) . . ?
C25 C24 C23 114.9(5) . . ?
C25 C24 H24 122.5 . . ?
C23 C24 H24 122.5 . . ?
C24 C25 C26 123.7(5) . . ?
C24 C25 F2 117.8(5) . . ?
C26 C25 F2 118.4(5) . . ?
C25 C26 C21 120.7(5) . . ?
C25 C26 H26 119.7 . . ?
C21 C26 H26 119.7 . . ?
C42 O41 C45 104.8(6) . . ?
C42 O41 Na1 119.0(4) . . ?
C45 O41 Na1 135.1(5) . . ?
O41 C42 C43 107.8(7) . . ?
O41 C42 H42A 110.1 . . ?
C43 C42 H42A 110.1 . . ?
O41 C42 H42B 110.1 . . ?
C43 C42 H42B 110.1 . . ?
H42A C42 H42B 108.5 . . ?
C42 C43 C44 102.5(7) . . ?
C42 C43 H43A 111.3 . . ?
C44 C43 H43A 111.3 . . ?
C42 C43 H43B 111.3 . . ?
C44 C43 H43B 111.3 . . ?
H43A C43 H43B 109.2 . . ?
C45 C44 C43 104.8(6) . . ?
C45 C44 H44A 110.8 . . ?
C43 C44 H44A 110.8 . . ?
C45 C44 H44B 110.8 . . ?
C43 C44 H44B 110.8 . . ?
H44A C44 H44B 108.9 . . ?
O41 C45 C44 108.5(7) . . ?
O41 C45 H45A 110.0 . . ?
C44 C45 H45A 110.0 . . ?
O41 C45 H45B 110.0 . . ?
C44 C45 H45B 110.0 . . ?
H45A C45 H45B 108.4 . . ?
C52 O51 C55 104.1(5) . . ?
C52 O51 Na1 124.8(4) . . ?
C55 O51 Na1 129.9(4) . . ?
O51 C52 C53 104.9(6) . . ?
O51 C52 H52A 110.8 . . ?
C53 C52 H52A 110.8 . . ?
O51 C52 H52B 110.8 . . ?
C53 C52 H52B 110.8 . . ?
H52A C52 H52B 108.8 . . ?
C52 C53 C54 103.3(6) . . ?
C52 C53 H53A 111.1 . . ?
C54 C53 H53A 111.1 . . ?
C52 C53 H53B 111.1 . . ?
C54 C53 H53B 111.1 . . ?
H53A C53 H53B 109.1 . . ?
C55 C54 C53 103.8(6) . . ?
C55 C54 H54A 111.0 . . ?
C53 C54 H54A 111.0 . . ?
C55 C54 H54B 111.0 . . ?
C53 C54 H54B 111.0 . . ?
H54A C54 H54B 109.0 . . ?
O51 C55 C54 105.7(6) . . ?
O51 C55 H55A 110.6 . . ?
C54 C55 H55A 110.6 . . ?
O51 C55 H55B 110.6 . . ?
C54 C55 H55B 110.6 . . ?
H55A C55 H55B 108.7 . . ?

loop_
_geom_bond_atom_site_label_1
_geom_bond_atom_site_label_2
_geom_bond_distance
_geom_bond_site_symmetry_2
_geom_bond_publ_flag
Na1 O51 2.294(5) . ?
Na1 O41 2.354(5) . ?
Na1 F1 2.475(4) . ?
Na1 C1 2.721(5) 4_576 ?
Na1 C11 2.785(6) 4_576 ?
Na1 C12 2.869(6) 4_576 ?
Na1 C2 2.869(6) 4_576 ?
Na1 B1 3.114(7) 4_576 ?
B2 C17 1.617(8) . ?
B2 C2 1.625(8) . ?
B2 C12 1.627(8) . ?
B2 N31 1.671(8) . ?
B1 C1 1.641(8) . ?
B1 C11 1.642(8) . ?
B1 C7 1.651(8) . ?
B1 C21 1.657(8) . ?
F1 C23 1.382(6) . ?
F2 C25 1.377(6) . ?
C2 C3 1.391(7) . ?
C2 C1 1.424(7) . ?
C1 C6 1.401(7) . ?
C6 C5 1.383(8) . ?
C6 H6 0.9500 . ?
C5 C4 1.377(9) . ?
C5 H5 0.9500 . ?
C4 C3 1.387(9) . ?
C4 H4 0.9500 . ?
C3 H3 0.9500 . ?
C17 H17A 0.9800 . ?
C17 H17B 0.9800 . ?
C17 H17C 0.9800 . ?
C12 C13 1.400(7) . ?
C12 C11 1.418(7) . ?
C11 C16 1.400(7) . ?
C16 C15 1.379(9) . ?
C16 H16 0.9500 . ?
C15 C14 1.377(9) . ?
C15 H15 0.9500 . ?
C14 C13 1.386(8) . ?
C14 H14 0.9500 . ?
C13 H13 0.9500 . ?
C7 H7A 0.9800 . ?
C7 H7B 0.9800 . ?
C7 H7C 0.9800 . ?
N31 C36 1.331(7) . ?
N31 C32 1.353(7) . ?
C32 C33 1.370(8) . ?
C32 H32 0.9500 . ?
C33 C34 1.381(8) . ?
C33 H33 0.9500 . ?
C34 C35 1.376(8) . ?
C34 H34 0.9500 . ?
C35 C36 1.380(8) . ?
C35 H35 0.9500 . ?
C36 H36 0.9500 . ?
C21 C22 1.390(7) . ?
C21 C26 1.407(7) . ?
C22 C23 1.373(8) . ?
C22 H22 0.9500 . ?
C23 C24 1.377(8) . ?
C24 C25 1.368(8) . ?
C24 H24 0.9500 . ?
C25 C26 1.370(8) . ?
C26 H26 0.9500 . ?
O41 C42 1.391(9) . ?
O41 C45 1.430(9) . ?
C42 C43 1.480(12) . ?
C42 H42A 0.9900 . ?
C42 H42B 0.9900 . ?
C43 C44 1.489(11) . ?
C43 H43A 0.9900 . ?
C43 H43B 0.9900 . ?
C44 C45 1.485(11) . ?
C44 H44A 0.9900 . ?
C44 H44B 0.9900 . ?
C45 H45A 0.9900 . ?
C45 H45B 0.9900 . ?
O51 C52 1.423(8) . ?
O51 C55 1.435(8) . ?
C52 C53 1.506(11) . ?
C52 H52A 0.9900 . ?
C52 H52B 0.9900 . ?
C53 C54 1.540(10) . ?
C53 H53A 0.9900 . ?
C53 H53B 0.9900 . ?
C54 C55 1.515(10) . ?
C54 H54A 0.9900 . ?
C54 H54B 0.9900 . ?
C55 H55A 0.9900 . ?
C55 H55B 0.9900 . ?

loop_
_geom_torsion_atom_site_label_1
_geom_torsion_atom_site_label_2
_geom_torsion_atom_site_label_3
_geom_torsion_atom_site_label_4
_geom_torsion
_geom_torsion_site_symmetry_1
_geom_torsion_site_symmetry_2
_geom_torsion_site_symmetry_3
_geom_torsion_site_symmetry_4
_geom_torsion_publ_flag
C17 B2 C2 C3 -12.7(7) . . . . ?
C12 B2 C2 C3 -143.0(5) . . . . ?
N31 B2 C2 C3 100.8(5) . . . . ?
C17 B2 C2 C1 165.2(5) . . . . ?
C12 B2 C2 C1 35.0(6) . . . . ?
N31 B2 C2 C1 -81.2(6) . . . . ?
C17 B2 C2 Na1 98.0(4) . . . 4_575 ?
C12 B2 C2 Na1 -32.3(4) . . . 4_575 ?
N31 B2 C2 Na1 -148.5(3) . . . 4_575 ?
C3 C2 C1 C6 0.2(7) . . . . ?
B2 C2 C1 C6 -177.9(5) . . . . ?
Na1 C2 C1 C6 -98.1(4) 4_575 . . . ?
C3 C2 C1 B1 -180.0(5) . . . . ?
B2 C2 C1 B1 2.0(7) . . . . ?
Na1 C2 C1 B1 81.7(4) 4_575 . . . ?
C3 C2 C1 Na1 98.3(5) . . . 4_575 ?
B2 C2 C1 Na1 -79.8(4) . . . 4_575 ?
C11 B1 C1 C6 144.2(5) . . . . ?
C7 B1 C1 C6 20.6(7) . . . . ?
C21 B1 C1 C6 -95.7(6) . . . . ?
Na1 B1 C1 C6 101.7(5) 4_575 . . . ?
C11 B1 C1 C2 -35.6(6) . . . . ?
C7 B1 C1 C2 -159.3(5) . . . . ?
C21 B1 C1 C2 84.5(6) . . . . ?
Na1 B1 C1 C2 -78.2(4) 4_575 . . . ?
C11 B1 C1 Na1 42.5(4) . . . 4_575 ?
C7 B1 C1 Na1 -81.1(4) . . . 4_575 ?
C21 B1 C1 Na1 162.6(4) . . . 4_575 ?
C2 C1 C6 C5 0.6(8) . . . . ?
B1 C1 C6 C5 -179.3(5) . . . . ?
Na1 C1 C6 C5 -85.2(6) 4_575 . . . ?
C1 C6 C5 C4 -1.4(9) . . . . ?
C6 C5 C4 C3 1.4(9) . . . . ?
C5 C4 C3 C2 -0.7(9) . . . . ?
C1 C2 C3 C4 -0.1(8) . . . . ?
B2 C2 C3 C4 177.9(5) . . . . ?
Na1 C2 C3 C4 75.1(6) 4_575 . . . ?
C17 B2 C12 C13 12.2(8) . . . . ?
C2 B2 C12 C13 142.0(5) . . . . ?
N31 B2 C12 C13 -100.5(6) . . . . ?
C17 B2 C12 C11 -167.9(5) . . . . ?
C2 B2 C12 C11 -38.1(6) . . . . ?
N31 B2 C12 C11 79.3(6) . . . . ?
C17 B2 C12 Na1 -97.4(5) . . . 4_575 ?
C2 B2 C12 Na1 32.3(4) . . . 4_575 ?
N31 B2 C12 Na1 149.8(3) . . . 4_575 ?
C13 C12 C11 C16 2.1(7) . . . . ?
B2 C12 C11 C16 -177.8(5) . . . . ?
Na1 C12 C11 C16 100.6(5) 4_575 . . . ?
C13 C12 C11 B1 -176.0(5) . . . . ?
B2 C12 C11 B1 4.1(7) . . . . ?
Na1 C12 C11 B1 -77.5(4) 4_575 . . . ?
C13 C12 C11 Na1 -98.5(5) . . . 4_575 ?
B2 C12 C11 Na1 81.6(4) . . . 4_575 ?
C1 B1 C11 C16 -145.5(5) . . . . ?
C7 B1 C11 C16 -21.2(7) . . . . ?
C21 B1 C11 C16 95.7(6) . . . . ?
Na1 B1 C11 C16 -104.0(5) 4_575 . . . ?
C1 B1 C11 C12 32.5(6) . . . . ?
C7 B1 C11 C12 156.8(5) . . . . ?
C21 B1 C11 C12 -86.3(6) . . . . ?
Na1 B1 C11 C12 73.9(4) 4_575 . . . ?
C1 B1 C11 Na1 -41.5(4) . . . 4_575 ?
C7 B1 C11 Na1 82.9(4) . . . 4_575 ?
C21 B1 C11 Na1 -160.2(4) . . . 4_575 ?
C12 C11 C16 C15 -0.3(9) . . . . ?
B1 C11 C16 C15 177.7(6) . . . . ?
Na1 C11 C16 C15 84.3(6) 4_575 . . . ?
C11 C16 C15 C14 -1.7(10) . . . . ?
C16 C15 C14 C13 1.8(10) . . . . ?
C15 C14 C13 C12 0.1(10) . . . . ?
C11 C12 C13 C14 -2.0(9) . . . . ?
B2 C12 C13 C14 177.9(5) . . . . ?
Na1 C12 C13 C14 -80.0(6) 4_575 . . . ?
C17 B2 N31 C36 100.2(6) . . . . ?
C2 B2 N31 C36 -20.8(7) . . . . ?
C12 B2 N31 C36 -138.7(5) . . . . ?
C17 B2 N31 C32 -75.1(6) . . . . ?
C2 B2 N31 C32 164.0(5) . . . . ?
C12 B2 N31 C32 46.0(6) . . . . ?
C36 N31 C32 C33 0.8(8) . . . . ?
B2 N31 C32 C33 176.2(5) . . . . ?
N31 C32 C33 C34 0.2(9) . . . . ?
C32 C33 C34 C35 -0.8(9) . . . . ?
C33 C34 C35 C36 0.3(9) . . . . ?
C32 N31 C36 C35 -1.2(8) . . . . ?
B2 N31 C36 C35 -176.5(5) . . . . ?
C34 C35 C36 N31 0.7(9) . . . . ?
C1 B1 C21 C22 -135.4(5) . . . . ?
C11 B1 C21 C22 -16.5(7) . . . . ?
C7 B1 C21 C22 103.9(6) . . . . ?
Na1 B1 C21 C22 -83.0(12) 4_575 . . . ?
C1 B1 C21 C26 47.9(6) . . . . ?
C11 B1 C21 C26 166.8(4) . . . . ?
C7 B1 C21 C26 -72.7(6) . . . . ?
Na1 B1 C21 C26 100.4(11) 4_575 . . . ?
C26 C21 C22 C23 -1.5(7) . . . . ?
B1 C21 C22 C23 -178.3(5) . . . . ?
C21 C22 C23 C24 1.0(9) . . . . ?
C21 C22 C23 F1 -177.3(5) . . . . ?
Na1 F1 C23 C22 -57.9(12) . . . . ?
Na1 F1 C23 C24 123.7(9) . . . . ?
C22 C23 C24 C25 0.2(9) . . . . ?
F1 C23 C24 C25 178.5(5) . . . . ?
C23 C24 C25 C26 -0.8(9) . . . . ?
C23 C24 C25 F2 -179.5(5) . . . . ?
C24 C25 C26 C21 0.1(9) . . . . ?
F2 C25 C26 C21 178.9(5) . . . . ?
C22 C21 C26 C25 1.0(8) . . . . ?
B1 C21 C26 C25 177.9(5) . . . . ?
C45 O41 C42 C43 34.0(10) . . . . ?
Na1 O41 C42 C43 -156.0(6) . . . . ?
O41 C42 C43 C44 -32.8(10) . . . . ?
C42 C43 C44 C45 18.1(10) . . . . ?
C42 O41 C45 C44 -21.6(10) . . . . ?
Na1 O41 C45 C44 170.9(5) . . . . ?
C43 C44 C45 O41 1.3(11) . . . . ?
C55 O51 C52 C53 43.4(8) . . . . ?
Na1 O51 C52 C53 -125.2(6) . . . . ?
O51 C52 C53 C54 -30.2(8) . . . . ?
C52 C53 C54 C55 6.5(8) . . . . ?
C52 O51 C55 C54 -39.0(8) . . . . ?
Na1 O51 C55 C54 128.8(5) . . . . ?
C53 C54 C55 O51 19.1(8) . . . . ?
